data_2011251
loop_
_publ_author_name
'Swenson, Dale C.'
'Nair, Vasu'
'Bera, Sanjib'

_publ_section_title
;
 Two isomeric dideoxynucleosides
;
_journal_issue 8
_journal_name_full 'Acta Crystallographica Section C'
_journal_page_first e343
_journal_page_last e345
_journal_paper_doi 10.1107/S0108270100008921
_journal_volume 56
_journal_year 2000
_chemical_formula_moiety 'C11 H13 N5 O2'
_chemical_formula_sum 'C11 H13 N5 O2'
_chemical_formula_weight 247.26
_chemical_name_systematic
;
 ?
;
_space_group_IT_number 19
_symmetry_cell_setting orthorhombic
_symmetry_space_group_name_Hall 'P 2ac 2ab'
_symmetry_space_group_name_H-M 'P 21 21 21'
_audit_creation_method SHELXL-97
_cell_angle_alpha 90.00
_cell_angle_beta 90.00
_cell_angle_gamma 90.00
_cell_formula_units_Z 4
_cell_length_a 9.727(2)
_cell_length_b 16.632(4)
_cell_length_c 7.104(2)
_cell_measurement_reflns_used 24
_cell_measurement_temperature 210(2)
_cell_measurement_theta_max 17.5
_cell_measurement_theta_min 12.1
_cell_volume 1149.3(5)
_computing_cell_refinement 'CAD-4 Operations Manual'
_computing_data_collection 'CAD-4 Operations Manual (Enraf-Nonius,1977)'
_computing_data_reduction 'MolEN (Fair,1990)'
_computing_publication_material SHELXTL
_computing_structure_refinement 'SHELXL97 (Sheldrick, 1997)'
_computing_structure_solution 'SHELXTL (Sheldrick, 1995)'
_diffrn_ambient_temperature 210(2)
_diffrn_measured_fraction_theta_full 1.000
_diffrn_measured_fraction_theta_max 1.000
_diffrn_measurement_device_type 'Enraf-Nonius CAD-4'
_diffrn_measurement_method \q-2\q
_diffrn_radiation_monochromator graphite
_diffrn_radiation_source 'fine-focus sealed tube'
_diffrn_radiation_type MoK\a
_diffrn_radiation_wavelength .71073
_diffrn_reflns_av_R_equivalents .0242
_diffrn_reflns_av_sigmaI/netI .0166
_diffrn_reflns_limit_h_max 11
_diffrn_reflns_limit_h_min -11
_diffrn_reflns_limit_k_max 19
_diffrn_reflns_limit_k_min -1
_diffrn_reflns_limit_l_max 8
_diffrn_reflns_limit_l_min -8
_diffrn_reflns_number 4469
_diffrn_reflns_theta_full 24.93
_diffrn_reflns_theta_max 25.0
_diffrn_reflns_theta_min 2.0
_diffrn_standards_decay_% <2
_diffrn_standards_interval_time 120
_diffrn_standards_number 4
_exptl_absorpt_coefficient_mu .104
_exptl_absorpt_correction_type none
_exptl_crystal_colour colourless
_exptl_crystal_density_diffrn 1.429
_exptl_crystal_density_method 'not measured'
_exptl_crystal_description prism
_exptl_crystal_F_000 520
_exptl_crystal_size_max .36
_exptl_crystal_size_mid .24
_exptl_crystal_size_min .21
_refine_diff_density_max .165
_refine_diff_density_min -.102
_refine_ls_extinction_coef .031(3)
_refine_ls_extinction_method SHELXL
_refine_ls_goodness_of_fit_ref 1.107
_refine_ls_hydrogen_treatment constr
_refine_ls_matrix_type full
_refine_ls_number_parameters 166
_refine_ls_number_reflns 1193
_refine_ls_number_restraints 0
_refine_ls_restrained_S_all 1.107
_refine_ls_R_factor_all .025
_refine_ls_R_factor_gt .023
_refine_ls_shift/su_max .008
_refine_ls_shift/su_mean .001
_refine_ls_structure_factor_coef Fsqd
_refine_ls_weighting_details 'calc w = 1/[\s^2^(Fo^2^)+(0.0349P)^2^+0.1889P] where P = (Fo^2^+2Fc^2^)/3'
_refine_ls_weighting_scheme calc
_refine_ls_wR_factor_ref .064
_reflns_number_gt 1133
_reflns_number_total 1193
_reflns_threshold_expression I>2\s(I)
_cod_data_source_file qa0334.cif
_cod_data_source_block I
_cod_depositor_comments
;
The following automatic conversions were performed:
'_symmetry_cell_setting' value 'Orthorhombic' changed to 'orthorhombic'
according to '/home/saulius/struct/CIF-dictionaries/cif_core.dic'
dictionary named 'cif_core.dic' version 2.4.1 from 2010-06-29.

Automatic conversion script
Id: cif_fix_enum 1527 2010-12-29 10:47:43Z saulius 

The following automatic conversions were performed:

'_symmetry_cell_setting' value 'Orthorhombic' changed to
'orthorhombic' according to
/home/saulius/struct/CIF-dictionaries/cif_core.dic dictionary named
'cif_core.dic' version 2.4.1 from 2010-06-29.

Automatic conversion script
Id: cif_fix_values 1715 2011-07-08 13:25:40Z adriana 
;
_cod_database_code 2011251

loop_
_symmetry_equiv_pos_as_xyz
'x, y, z'
'-x+1/2, -y, z+1/2'
'-x, y+1/2, -z+1/2'
'x+1/2, -y+1/2, -z'

loop_
_atom_site_label
_atom_site_fract_x
_atom_site_fract_y
_atom_site_fract_z
_atom_site_U_iso_or_equiv
_atom_site_adp_type
_atom_site_calc_flag
_atom_site_refinement_flags
_atom_site_occupancy
_atom_site_disorder_assembly
_atom_site_disorder_group
_atom_site_type_symbol
N1 .58625(15) .93347(8) .7844(2) .0263(3) Uani d . 1 . . N
C2 .51904(18) .86504(10) .8226(2) .0283(4) Uani d . 1 . . C
H2 .4660 .8657 .9315 .034 Uiso calc R 1 . . H
N3 .51725(15) .79598(8) .7266(2) .0270(3) Uani d . 1 . . N
C4 .59144(16) .80265(9) .5669(2) .0216(3) Uani d . 1 . . C
C5 .66519(17) .86903(9) .5073(2) .0217(4) Uani d . 1 . . C
C6 .66393(18) .93680(10) .6265(2) .0236(4) Uani d . 1 . . C
N6 .73670(17) 1.00338(9) .5930(2) .0294(3) Uani d . 1 . . N
H6B .7335 1.0429 .6710 .035 Uiso calc R 1 . . H
H6A .7867 1.0067 .4935 .035 Uiso calc R 1 . . H
N7 .73282(15) .85309(8) .3395(2) .0252(3) Uani d . 1 . . N
C8 .69869(17) .77840(10) .3012(2) .0262(4) Uani d . 1 . . C
H8 .7293 .7512 .1947 .031 Uiso calc R 1 . . H
N9 .61379(14) .74447(8) .43286(19) .0235(3) Uani d . 1 . . N
O1' .70105(12) .57710(7) .25746(18) .0293(3) Uani d . 1 . . O
C2' .57703(18) .57818(10) .1480(2) .0248(4) Uani d . 1 . . C
H2' .5278 .5273 .1657 .030 Uiso calc R 1 . . H
C3' .49360(17) .64604(10) .2329(2) .0232(4) Uani d . 1 . . C
C4' .55393(18) .66314(9) .4263(2) .0243(4) Uani d . 1 . . C
H4' .4831 .6573 .5235 .029 Uiso calc R 1 . . H
C5' .6618(2) .59661(10) .4460(2) .0305(4) Uani d . 1 . . C
H5'B .7404 .6155 .5175 .037 Uiso calc R 1 . . H
H5'A .6232 .5500 .5089 .037 Uiso calc R 1 . . H
C6' .6127(2) .58823(11) -.0591(2) .0293(4) Uani d . 1 . . C
H6'B .6746 .5453 -.0963 .035 Uiso calc R 1 . . H
H6'A .5294 .5830 -.1332 .035 Uiso calc R 1 . . H
O6' .67537(14) .66326(8) -.10049(19) .0331(3) Uani d . 1 . . O
H6' .6158 .6964 -.1260 .050(7) Uiso calc R 1 . . H
C7' .39301(18) .68600(11) .1517(3) .0327(4) Uani d . 1 . . C
H7'B .3667 .6734 .0294 .039 Uiso calc R 1 . . H
H7'A .3482 .7269 .2167 .039 Uiso calc R 1 . . H

loop_
_atom_site_aniso_label
_atom_site_aniso_U_11
_atom_site_aniso_U_22
_atom_site_aniso_U_33
_atom_site_aniso_U_12
_atom_site_aniso_U_13
_atom_site_aniso_U_23
N1 .0311(7) .0245(7) .0234(7) -.0002(6) -.0004(7) -.0020(6)
C2 .0309(8) .0285(9) .0254(9) -.0017(7) .0050(8) -.0022(8)
N3 .0311(7) .0244(7) .0255(7) -.0029(6) .0051(6) -.0011(6)
C4 .0230(8) .0202(8) .0216(8) .0016(6) -.0027(7) -.0002(6)
C5 .0227(8) .0198(8) .0228(8) .0012(6) -.0027(7) .0015(7)
C6 .0258(8) .0210(8) .0239(8) .0012(7) -.0045(7) .0018(7)
N6 .0432(8) .0210(6) .0241(7) -.0063(6) .0034(7) -.0031(6)
N7 .0298(7) .0214(6) .0246(7) -.0035(6) .0020(6) .0001(6)
C8 .0289(9) .0258(8) .0240(8) -.0026(7) .0035(7) -.0012(7)
N9 .0278(7) .0190(7) .0236(7) -.0019(6) .0022(6) -.0023(6)
O1' .0329(7) .0295(6) .0254(6) .0080(5) -.0006(5) -.0001(5)
C2' .0297(8) .0187(7) .0260(8) -.0019(7) -.0001(7) .0001(7)
C3' .0239(8) .0194(7) .0262(8) -.0048(7) .0035(7) .0007(7)
C4' .0296(9) .0197(8) .0234(8) -.0037(7) .0037(8) -.0005(7)
C5' .0448(10) .0219(8) .0249(8) .0016(8) -.0034(8) .0008(7)
C6' .0377(10) .0248(8) .0253(8) -.0002(8) .0012(8) -.0029(7)
O6' .0363(7) .0302(7) .0329(7) -.0019(6) .0050(6) .0053(6)
C7' .0297(9) .0324(9) .0360(10) .0018(8) -.0011(9) -.0013(8)

loop_
_atom_type_symbol
_atom_type_description
_atom_type_scat_dispersion_real
_atom_type_scat_dispersion_imag
_atom_type_scat_source
C C .0033 .0016 'International Tables Vol C Tables 4.2.6.8 and 6.1.1.4'
H H .0000 .0000 'International Tables Vol C Tables 4.2.6.8 and 6.1.1.4'
N N .0061 .0033 'International Tables Vol C Tables 4.2.6.8 and 6.1.1.4'
O O .0106 .0060 'International Tables Vol C Tables 4.2.6.8 and 6.1.1.4'

loop_
_geom_angle_atom_site_label_1
_geom_angle_atom_site_label_2
_geom_angle_atom_site_label_3
_geom_angle
_geom_angle_publ_flag
C2 N1 C6 118.34(14) yes
N3 C2 N1 129.29(16) yes
N3 C2 H2 115.4 ?
N1 C2 H2 115.4 ?
C2 N3 C4 110.58(14) yes
N3 C4 N9 127.52(15) yes
N3 C4 C5 126.90(15) yes
N9 C4 C5 105.54(14) yes
C4 C5 N7 110.88(14) yes
C4 C5 C6 116.73(15) yes
N7 C5 C6 132.31(15) yes
N6 C6 N1 118.50(15) yes
N6 C6 C5 123.47(16) yes
N1 C6 C5 118.02(15) yes
C6 N6 H6B 120.0 ?
C6 N6 H6A 120.0 ?
H6B N6 H6A 120.0 ?
C8 N7 C5 103.83(14) yes
N7 C8 N9 113.59(15) yes
N7 C8 H8 123.2 ?
N9 C8 H8 123.2 ?
C8 N9 C4 106.16(14) yes
C8 N9 C4' 126.52(14) yes
C4 N9 C4' 127.26(14) yes
C5' O1' C2' 106.28(13) yes
O1' C2' C3' 104.11(13) yes
O1' C2' C6' 109.48(14) yes
C3' C2' C6' 115.18(15) yes
O1' C2' H2' 109.3 ?
C3' C2' H2' 109.3 ?
C6' C2' H2' 109.3 ?
C7' C3' C2' 126.86(17) yes
C7' C3' C4' 126.04(17) yes
C2' C3' C4' 106.99(13) yes
N9 C4' C3' 110.65(13) yes
N9 C4' C5' 112.93(14) yes
C3' C4' C5' 102.22(13) yes
N9 C4' H4' 110.3 ?
C3' C4' H4' 110.3 ?
C5' C4' H4' 110.3 ?
O1' C5' C4' 105.15(13) yes
O1' C5' H5'B 110.7 ?
C4' C5' H5'B 110.7 ?
O1' C5' H5'A 110.7 ?
C4' C5' H5'A 110.7 ?
H5'B C5' H5'A 108.8 ?
O6' C6' C2' 113.27(14) yes
O6' C6' H6'B 108.9 ?
C2' C6' H6'B 108.9 ?
O6' C6' H6'A 108.9 ?
C2' C6' H6'A 108.9 ?
H6'B C6' H6'A 107.7 ?
C6' O6' H6' 109.5 ?
C3' C7' H7'B 120.0 ?
C3' C7' H7'A 120.0 ?
H7'B C7' H7'A 120.0 ?

loop_
_geom_bond_atom_site_label_1
_geom_bond_atom_site_label_2
_geom_bond_site_symmetry_2
_geom_bond_distance
_geom_bond_publ_flag
N1 C2 . 1.340(2) yes
N1 C6 . 1.354(2) yes
C2 N3 . 1.336(2) yes
C2 H2 . .9300 ?
N3 C4 . 1.349(2) yes
C4 N9 . 1.375(2) yes
C4 C5 . 1.383(2) yes
C5 N7 . 1.387(2) yes
C5 C6 . 1.410(2) yes
C6 N6 . 1.336(2) yes
N6 H6B . .8600 ?
N6 H6A . .8600 ?
N7 C8 . 1.314(2) yes
C8 N9 . 1.370(2) yes
C8 H8 . .9300 ?
N9 C4' . 1.473(2) yes
O1' C5' . 1.430(2) yes
O1' C2' . 1.435(2) yes
C2' C3' . 1.515(2) yes
C2' C6' . 1.521(2) yes
C2' H2' . .9800 ?
C3' C7' . 1.316(2) yes
C3' C4' . 1.521(2) yes
C4' C5' . 1.532(2) yes
C4' H4' . .9800 ?
C5' H5'B . .9700 ?
C5' H5'A . .9700 ?
C6' O6' . 1.420(2) yes
C6' H6'B . .9700 ?
C6' H6'A . .9700 ?
O6' H6' . .8200 ?
C7' H7'B . .9300 ?
C7' H7'A . .9300 ?

loop_
_geom_hbond_atom_site_label_D
_geom_hbond_atom_site_label_H
_geom_hbond_atom_site_label_A
_geom_hbond_site_symmetry_A
_geom_hbond_distance_DH
_geom_hbond_distance_HA
_geom_hbond_distance_DA
_geom_hbond_angle_DHA
_geom_hbond_publ_flag
N6 H6A N1 2_674 .86 2.17 2.979(2) 156 yes
N6 H6B N7 2_675 .86 2.13 2.975(2) 168 yes
O6' H6' N3 1_554 .82 2.18 2.957(2) 158 yes
C8 H8 O6' . .93 2.61 3.444(2) 150 yes

loop_
_geom_torsion_atom_site_label_1
_geom_torsion_atom_site_label_2
_geom_torsion_atom_site_label_3
_geom_torsion_atom_site_label_4
_geom_torsion
C6 N1 C2 N3 .8(3)
N1 C2 N3 C4 -3.1(3)
C2 N3 C4 N9 179.76(16)
C2 N3 C4 C5 2.3(2)
N3 C4 C5 N7 177.82(15)
N9 C4 C5 N7 -.11(18)
N3 C4 C5 C6 .6(2)
N9 C4 C5 C6 -177.34(14)
C2 N1 C6 N6 -176.57(15)
C2 N1 C6 C5 2.5(2)
C4 C5 C6 N6 175.94(15)
N7 C5 C6 N6 -.6(3)
C4 C5 C6 N1 -3.1(2)
N7 C5 C6 N1 -179.57(16)
C4 C5 N7 C8 .20(18)
C6 C5 N7 C8 176.85(18)
C5 N7 C8 N9 -.22(18)
N7 C8 N9 C4 .16(19)
N7 C8 N9 C4' 177.64(15)
N3 C4 N9 C8 -177.94(16)
C5 C4 N9 C8 -.02(17)
N3 C4 N9 C4' 4.6(3)
C5 C4 N9 C4' -177.47(15)
C5' O1' C2' C3' 36.01(16)
C5' O1' C2' C6' 159.67(14)
O1' C2' C3' C7' 158.59(16)
C6' C2' C3' C7' 38.7(2)
O1' C2' C3' C4' -17.90(16)
C6' C2' C3' C4' -137.78(16)
C8 N9 C4' C3' -46.5(2)
C4 N9 C4' C3' 130.41(16)
C8 N9 C4' C5' 67.3(2)
C4 N9 C4' C5' -115.70(18)
C7' C3' C4' N9 -61.3(2)
C2' C3' C4' N9 115.24(15)
C7' C3' C4' C5' 178.21(17)
C2' C3' C4' C5' -5.26(16)
C2' O1' C5' C4' -40.20(17)
N9 C4' C5' O1' -91.97(17)
C3' C4' C5' O1' 26.93(17)
O1' C2' C6' O6' -64.77(19)
C3' C2' C6' O6' 52.1(2)

loop_
_cod_related_entry_id
_cod_related_entry_database
_cod_related_entry_code
1 ChemSpider 409987
